data_7205105
loop_
_publ_author_name
'Nayak, Susanta K.'
'Venugopala, K. N.'
'Chopra, Deepak'
'Row, T. N. Guru'

_publ_section_title
;
 Insights into conformational and packing features in a series of aryl
 substituted
 ethyl-6-methyl-4-phenyl-2-oxo-1,2,3,4-tetrahydropyrimidine-5-carboxylates
;
_journal_issue 2
_journal_name_full CrystEngComm
_journal_page_first 591
_journal_paper_doi 10.1039/c0ce00045k
_journal_volume 13
_journal_year 2011
_chemical_compound_source 'see text'
_chemical_formula_moiety 'C15 H18 N2 O3'
_chemical_formula_sum 'C15 H18 N2 O3'
_chemical_formula_weight 274.31
_chemical_name_systematic ?
_space_group_IT_number 14
_symmetry_cell_setting monoclinic
_symmetry_Int_Tables_number 14
_symmetry_space_group_name_Hall '-P 2yn'
_symmetry_space_group_name_H-M 'P 1 21/n 1'
_atom_sites_solution_hydrogens geom
_atom_sites_solution_primary direct
_atom_sites_solution_secondary difmap
_cell_angle_alpha 90
_cell_angle_beta 93.462(4)
_cell_angle_gamma 90
_cell_formula_units_Z 8
_cell_length_a 12.7835(6)
_cell_length_b 7.3412(3)
_cell_length_c 29.5499(14)
_cell_measurement_reflns_used 440
_cell_measurement_temperature 120(2)
_cell_measurement_theta_max 27.89
_cell_measurement_theta_min 0.98
_cell_volume 2768.1(2)
_computing_cell_refinement
;
CrysAlisPro, Oxford Diffraction Ltd.,
Version 1.171.33.34d
;
_computing_data_collection
;
CrysAlisPro, Oxford Diffraction Ltd.,
Version 1.171.33.34d (2009)
;
_computing_data_reduction
;
CrysAlisPro, Oxford Diffraction Ltd.,
Version 1.171.33.34d
;
_computing_molecular_graphics 'Ortep-3 for Windows (Farrugia, 1997) and CAMERON (Watkin et al., 1993)'
_computing_publication_material 'PLATON (Spek, 2003)'
_computing_structure_refinement 'SHELXL-97 (Sheldrick, 1997)'
_computing_structure_solution 'SHELXL-97 (Sheldrick, 1997)'
_diffrn_ambient_temperature 120(2)
_diffrn_detector_area_resol_mean 16.0839
_diffrn_measured_fraction_theta_full 0.999
_diffrn_measured_fraction_theta_max 0.999
_diffrn_measurement_details
;
1 omega -81.00 7.00 1.0000 6.0000
omega____ theta____ kappa____ phi______ frames
- -17.0427 -37.0000 -90.0000 88

2 omega -78.00 -35.00 1.0000 6.0000
omega____ theta____ kappa____ phi______ frames
- -17.0427 179.0000 -30.0000 43

3 omega -62.00 -34.00 1.0000 6.0000
omega____ theta____ kappa____ phi______ frames
- -17.0427 179.0000 120.0000 28

4 omega -17.00 26.00 1.0000 6.0000
omega____ theta____ kappa____ phi______ frames
- 18.9177 -99.0000 -84.0000 43

5 omega -1.00 89.00 1.0000 6.0000
omega____ theta____ kappa____ phi______ frames
- 18.9177 77.0000 30.0000 90

6 omega -59.00 11.00 1.0000 6.0000
omega____ theta____ kappa____ phi______ frames
- -17.0427 99.0000 -95.0000 70

7 omega -7.00 91.00 1.0000 6.0000
omega____ theta____ kappa____ phi______ frames
- 18.9177 37.0000 -150.0000 98

8 omega -54.00 51.00 1.0000 6.0000
omega____ theta____ kappa____ phi______ frames
- 18.9177 -27.0000 40.0000 105

;
_diffrn_measurement_device_type 'Goniometer Xcalibur, detector: Eos (Nova)'
_diffrn_measurement_method '\w scans'
_diffrn_orient_matrix_UB_11 -0.0339866112
_diffrn_orient_matrix_UB_12 -0.0181267026
_diffrn_orient_matrix_UB_13 -0.0193269167
_diffrn_orient_matrix_UB_21 0.0432244138
_diffrn_orient_matrix_UB_22 -0.0292353236
_diffrn_orient_matrix_UB_23 -0.0120302659
_diffrn_orient_matrix_UB_31 -0.0071424206
_diffrn_orient_matrix_UB_32 -0.0903056132
_diffrn_orient_matrix_UB_33 0.0077974618
_diffrn_radiation_monochromator graphite
_diffrn_radiation_source 'Enhance (Mo) X-ray Source'
_diffrn_radiation_type 'Mo K\a'
_diffrn_radiation_wavelength 0.7107
_diffrn_reflns_av_R_equivalents 0.0919
_diffrn_reflns_av_sigmaI/netI 0.0838
_diffrn_reflns_limit_h_max 15
_diffrn_reflns_limit_h_min -15
_diffrn_reflns_limit_k_max 9
_diffrn_reflns_limit_k_min -8
_diffrn_reflns_limit_l_max 36
_diffrn_reflns_limit_l_min -36
_diffrn_reflns_number 28107
_diffrn_reflns_reduction_process
;
;
_diffrn_reflns_theta_full 26.00
_diffrn_reflns_theta_max 26.00
_diffrn_reflns_theta_min 3.10
_exptl_absorpt_coefficient_mu 0.093
_exptl_absorpt_correction_T_max 0.9835
_exptl_absorpt_correction_T_min 0.9657
_exptl_absorpt_correction_type multi-scan
_exptl_absorpt_process_details
;
CrysAlisPro, Oxford Diffraction Ltd.,
Version 1.171.33.34d
Empirical absorption correction using spherical harmonics,
implemented in SCALE3 ABSPACK scaling algorithm.
;
_exptl_crystal_colour colorless
_exptl_crystal_density_diffrn 1.316
_exptl_crystal_density_method 'Not Measured'
_exptl_crystal_description Cylidrical
_exptl_crystal_F_000 1168
_exptl_crystal_size_max 0.38
_exptl_crystal_size_mid 0.29
_exptl_crystal_size_min 0.18
_refine_diff_density_max 0.314
_refine_diff_density_min -0.264
_refine_diff_density_rms 0.054
_refine_ls_extinction_method none
_refine_ls_goodness_of_fit_ref 0.951
_refine_ls_hydrogen_treatment constr
_refine_ls_matrix_type full
_refine_ls_number_parameters 367
_refine_ls_number_reflns 5424
_refine_ls_number_restraints 0
_refine_ls_restrained_S_all 0.951
_refine_ls_R_factor_all 0.1117
_refine_ls_R_factor_gt 0.0580
_refine_ls_shift/su_max 0.001
_refine_ls_shift/su_mean 0.000
_refine_ls_structure_factor_coef Fsqd
_refine_ls_weighting_details 'calc w=1/[\s^2^(Fo^2^)+(0.0729P)^2^+0.0000P] where P=(Fo^2^+2Fc^2^)/3'
_refine_ls_weighting_scheme calc
_refine_ls_wR_factor_gt 0.1323
_refine_ls_wR_factor_ref 0.1452
_reflns_number_gt 3143
_reflns_number_total 5424
_reflns_threshold_expression >2sigma(I)
_cod_data_source_file C0CE00045K.TXT
_cod_data_source_block lt04me
_cod_depositor_comments
;
The following automatic conversions were performed:
'_symmetry_cell_setting' value 'Monoclinic' changed to 'monoclinic'
according to '/home/saulius/struct/CIF-dictionaries/cif_core.dic'
dictionary named 'cif_core.dic' version 2.4.1 from 2010-06-29.

Automatic conversion script
Id: cif_fix_enum 1555 2011-01-17 13:19:09Z saulius 
;
_cod_original_sg_symbol_H-M 'P 21/n'
_cod_database_code 7205105

loop_
_symmetry_equiv_pos_site_id
_symmetry_equiv_pos_as_xyz
1 x,y,z
2 1/2-x,1/2+y,1/2-z
3 -x,-y,-z
4 1/2+x,1/2-y,1/2+z

loop_
_atom_site_label
_atom_site_type_symbol
_atom_site_fract_x
_atom_site_fract_y
_atom_site_fract_z
_atom_site_U_iso_or_equiv
_atom_site_adp_type
_atom_site_occupancy
_atom_site_symmetry_multiplicity
_atom_site_calc_flag
_atom_site_refinement_flags
_atom_site_disorder_assembly
_atom_site_disorder_group
O1' O 0.64543(12) 0.5821(2) 0.21267(5) 0.0189(4) Uani 1 1 d . . .
N1 N 0.61339(14) -0.0760(3) 0.16224(6) 0.0179(5) Uani 1 1 d . . .
H1 H 0.6024 -0.1792 0.1763 0.022 Uiso 1 1 calc R . .
O1 O 0.63585(11) 0.0743(2) 0.22957(5) 0.0184(4) Uani 1 1 d . . .
O3' O 0.60019(13) 0.3986(2) 0.41136(5) 0.0279(4) Uani 1 1 d . . .
N2' N 0.62805(14) 0.4218(3) 0.27768(6) 0.0180(5) Uani 1 1 d . . .
H2' H 0.6588 0.3236 0.2677 0.022 Uiso 1 1 calc R . .
C3' C 0.60326(17) 0.5824(3) 0.34776(8) 0.0173(5) Uani 1 1 d . . .
N1' N 0.61702(14) 0.7334(3) 0.27780(6) 0.0176(5) Uani 1 1 d . . .
H1' H 0.6072 0.8359 0.2627 0.021 Uiso 1 1 calc R . .
O2 O 0.63120(15) -0.0382(2) 0.01747(6) 0.0355(5) Uani 1 1 d . . .
C2 C 0.61963(17) -0.0789(3) 0.11527(8) 0.0184(6) Uani 1 1 d . . .
N2 N 0.62291(14) 0.2364(3) 0.16399(6) 0.0176(5) Uani 1 1 d . . .
H2 H 0.6498 0.3348 0.1771 0.021 Uiso 1 1 calc R . .
C5 C 0.61925(19) 0.0887(3) 0.04294(8) 0.0233(6) Uani 1 1 d . . .
O2' O 0.62131(15) 0.6983(2) 0.42376(6) 0.0377(5) Uani 1 1 d . . .
C3 C 0.60752(17) 0.0781(3) 0.09186(8) 0.0181(5) Uani 1 1 d . . .
O3 O 0.61413(14) 0.2627(2) 0.02833(6) 0.0321(5) Uani 1 1 d . . .
C5' C 0.60987(18) 0.5732(3) 0.39740(8) 0.0227(6) Uani 1 1 d . . .
C1 C 0.62372(17) 0.0808(3) 0.18752(8) 0.0167(5) Uani 1 1 d . . .
C1' C 0.63024(17) 0.5757(3) 0.25374(8) 0.0167(5) Uani 1 1 d . . .
C9 C 0.46093(18) 0.2866(3) 0.11575(8) 0.0184(6) Uani 1 1 d . . .
C2' C 0.61848(17) 0.7387(3) 0.32487(8) 0.0177(5) Uani 1 1 d . . .
C4' C 0.57528(17) 0.4135(3) 0.32036(7) 0.0171(5) Uani 1 1 d . . .
H4' H 0.6026 0.3051 0.3378 0.021 Uiso 1 1 calc R . .
C9' C 0.45631(18) 0.3888(3) 0.31071(8) 0.0188(6) Uani 1 1 d . . .
C8' C 0.63644(19) 0.9248(3) 0.34395(8) 0.0245(6) Uani 1 1 d . . .
H8'1 H 0.5702 0.9924 0.3424 0.037 Uiso 1 1 calc R . .
H8'2 H 0.6876 0.9890 0.3264 0.037 Uiso 1 1 calc R . .
H8'3 H 0.6633 0.9153 0.3756 0.037 Uiso 1 1 calc R . .
C8 C 0.6403(2) -0.2652(3) 0.09760(8) 0.0267(6) Uani 1 1 d . . .
H8A H 0.6410 -0.2610 0.0645 0.040 Uiso 1 1 calc R . .
H8B H 0.5850 -0.3484 0.1063 0.040 Uiso 1 1 calc R . .
H8C H 0.7083 -0.3084 0.1104 0.040 Uiso 1 1 calc R . .
C10 C 0.4199(2) 0.3961(4) 0.14843(9) 0.0347(7) Uani 1 1 d . . .
H10 H 0.4655 0.4462 0.1718 0.042 Uiso 1 1 calc R . .
C4 C 0.57885(17) 0.2491(3) 0.11704(8) 0.0180(5) Uani 1 1 d . . .
H4 H 0.6130 0.3546 0.1024 0.022 Uiso 1 1 calc R . .
C13' C 0.2777(2) 0.4243(4) 0.33083(10) 0.0379(7) Uani 1 1 d . . .
H13' H 0.2301 0.4656 0.3521 0.045 Uiso 1 1 calc R . .
C14 C 0.39188(19) 0.2184(3) 0.08187(8) 0.0254(6) Uani 1 1 d . . .
H14 H 0.4173 0.1440 0.0586 0.031 Uiso 1 1 calc R . .
C12' C 0.23926(19) 0.3436(4) 0.29159(10) 0.0296(7) Uani 1 1 d . . .
C6' C 0.6006(2) 0.3714(4) 0.46001(9) 0.0371(7) Uani 1 1 d . . .
H6'1 H 0.5519 0.4583 0.4734 0.045 Uiso 1 1 calc R . .
H6'2 H 0.6718 0.3924 0.4741 0.045 Uiso 1 1 calc R . .
C10' C 0.41719(19) 0.3040(4) 0.27162(9) 0.0315(7) Uani 1 1 d . . .
H10' H 0.4647 0.2596 0.2507 0.038 Uiso 1 1 calc R . .
C13 C 0.2854(2) 0.2588(4) 0.08182(9) 0.0314(7) Uani 1 1 d . . .
H13 H 0.2393 0.2101 0.0584 0.038 Uiso 1 1 calc R . .
C14' C 0.38464(19) 0.4475(4) 0.34051(9) 0.0322(7) Uani 1 1 d . . .
H14' H 0.4086 0.5047 0.3681 0.039 Uiso 1 1 calc R . .
C6 C 0.6227(2) 0.2903(4) -0.02028(9) 0.0387(8) Uani 1 1 d . . .
H6A H 0.5948 0.4121 -0.0289 0.046 Uiso 1 1 calc R . .
H6B H 0.5799 0.1978 -0.0373 0.046 Uiso 1 1 calc R . .
C12 C 0.24495(19) 0.3664(4) 0.11441(9) 0.0277(6) Uani 1 1 d . . .
C11 C 0.3145(2) 0.4340(4) 0.14784(9) 0.0373(7) Uani 1 1 d . . .
H11 H 0.2889 0.5084 0.1710 0.045 Uiso 1 1 calc R . .
C11' C 0.3106(2) 0.2817(4) 0.26207(9) 0.0338(7) Uani 1 1 d . . .
H11' H 0.2864 0.2229 0.2348 0.041 Uiso 1 1 calc R . .
C15 C 0.13018(19) 0.4096(4) 0.11508(10) 0.0404(8) Uani 1 1 d . . .
H15A H 0.0930 0.3572 0.0882 0.061 Uiso 1 1 calc R . .
H15B H 0.1204 0.5420 0.1150 0.061 Uiso 1 1 calc R . .
H15C H 0.1023 0.3578 0.1424 0.061 Uiso 1 1 calc R . .
C15' C 0.1231(2) 0.3230(4) 0.28003(11) 0.0445(8) Uani 1 1 d . . .
H15D H 0.0985 0.4242 0.2606 0.067 Uiso 1 1 calc R . .
H15E H 0.0856 0.3237 0.3080 0.067 Uiso 1 1 calc R . .
H15F H 0.1100 0.2075 0.2640 0.067 Uiso 1 1 calc R . .
C7 C 0.7329(2) 0.2764(5) -0.03267(11) 0.0554(9) Uani 1 1 d . . .
H7A H 0.7761 0.3630 -0.0146 0.083 Uiso 1 1 calc R . .
H7B H 0.7370 0.3046 -0.0649 0.083 Uiso 1 1 calc R . .
H7C H 0.7586 0.1524 -0.0267 0.083 Uiso 1 1 calc R . .
C7' C 0.5674(3) 0.1836(5) 0.46834(11) 0.0718(12) Uani 1 1 d . . .
H7'1 H 0.4958 0.1655 0.4553 0.108 Uiso 1 1 calc R . .
H7'2 H 0.5693 0.1611 0.5011 0.108 Uiso 1 1 calc R . .
H7'3 H 0.6148 0.0987 0.4542 0.108 Uiso 1 1 calc R . .

loop_
_atom_site_aniso_label
_atom_site_aniso_U_11
_atom_site_aniso_U_22
_atom_site_aniso_U_33
_atom_site_aniso_U_23
_atom_site_aniso_U_13
_atom_site_aniso_U_12
O1' 0.0244(9) 0.0171(10) 0.0153(9) -0.0009(7) 0.0025(7) 0.0000(7)
N1 0.0260(11) 0.0096(11) 0.0185(11) 0.0005(9) 0.0038(8) -0.0032(9)
O1 0.0250(9) 0.0154(9) 0.0146(9) -0.0007(7) 0.0001(7) 0.0013(7)
O3' 0.0415(11) 0.0266(11) 0.0154(9) 0.0030(8) 0.0016(8) -0.0074(9)
N2' 0.0196(11) 0.0130(11) 0.0220(12) 0.0000(9) 0.0058(8) 0.0026(9)
C3' 0.0165(12) 0.0152(13) 0.0201(13) -0.0027(11) 0.0003(10) -0.0021(10)
N1' 0.0242(11) 0.0113(11) 0.0172(11) 0.0018(9) 0.0001(8) 0.0028(9)
O2 0.0587(13) 0.0256(11) 0.0227(11) -0.0043(9) 0.0069(9) 0.0040(9)
C2 0.0177(13) 0.0193(14) 0.0181(13) -0.0004(11) 0.0014(10) -0.0013(11)
N2 0.0213(11) 0.0108(11) 0.0201(11) -0.0009(9) -0.0034(8) -0.0038(9)
C5 0.0289(14) 0.0189(15) 0.0222(14) 0.0008(13) 0.0023(11) 0.0014(12)
O2' 0.0658(14) 0.0240(11) 0.0229(11) -0.0052(9) 0.0007(9) -0.0015(10)
C3 0.0191(13) 0.0153(14) 0.0200(13) -0.0006(11) 0.0022(10) -0.0019(11)
O3 0.0526(12) 0.0219(11) 0.0224(10) 0.0073(8) 0.0081(8) 0.0027(9)
C5' 0.0239(14) 0.0203(15) 0.0240(15) -0.0023(13) 0.0010(11) -0.0008(12)
C1 0.0122(12) 0.0155(14) 0.0224(14) 0.0000(12) 0.0017(10) 0.0013(10)
C1' 0.0138(12) 0.0171(14) 0.0190(14) -0.0016(12) -0.0002(9) 0.0005(10)
C9 0.0230(13) 0.0153(13) 0.0169(13) 0.0021(11) 0.0003(10) 0.0020(11)
C2' 0.0154(13) 0.0169(14) 0.0207(14) -0.0039(11) 0.0006(10) 0.0007(11)
C4' 0.0224(13) 0.0130(13) 0.0162(13) 0.0004(10) 0.0033(10) -0.0019(11)
C9' 0.0211(13) 0.0118(13) 0.0237(14) 0.0001(11) 0.0030(10) 0.0005(10)
C8' 0.0284(14) 0.0176(14) 0.0284(15) -0.0067(12) 0.0084(11) -0.0067(12)
C8 0.0414(17) 0.0171(15) 0.0218(14) -0.0013(12) 0.0033(12) 0.0038(12)
C10 0.0309(16) 0.0405(18) 0.0316(16) -0.0153(14) -0.0079(12) 0.0081(13)
C4 0.0241(14) 0.0152(13) 0.0148(13) 0.0005(11) 0.0007(10) -0.0020(11)
C13' 0.0250(16) 0.0414(19) 0.0487(19) -0.0106(16) 0.0146(13) -0.0021(14)
C14 0.0305(15) 0.0246(15) 0.0210(14) -0.0053(12) -0.0007(11) 0.0032(12)
C12' 0.0234(15) 0.0230(15) 0.0424(18) -0.0031(14) 0.0020(13) -0.0038(12)
C6' 0.0533(19) 0.0420(19) 0.0161(15) 0.0056(13) 0.0017(13) -0.0047(15)
C10' 0.0238(15) 0.0393(18) 0.0321(16) -0.0101(14) 0.0062(12) -0.0033(13)
C13 0.0278(16) 0.0345(17) 0.0304(16) -0.0003(14) -0.0103(12) -0.0015(13)
C14' 0.0263(15) 0.0362(17) 0.0346(17) -0.0117(14) 0.0042(12) -0.0040(13)
C6 0.062(2) 0.0316(17) 0.0232(16) 0.0081(13) 0.0111(14) 0.0040(15)
C12 0.0238(15) 0.0275(16) 0.0313(16) 0.0040(13) -0.0018(12) 0.0033(12)
C11 0.0328(17) 0.0446(19) 0.0344(17) -0.0131(15) 0.0004(13) 0.0130(14)
C11' 0.0305(16) 0.0383(18) 0.0320(16) -0.0125(14) -0.0035(12) -0.0101(13)
C15 0.0239(15) 0.0394(19) 0.058(2) 0.0035(16) -0.0012(13) 0.0039(14)
C15' 0.0286(17) 0.040(2) 0.064(2) -0.0013(17) -0.0005(15) -0.0027(14)
C7 0.067(2) 0.058(2) 0.042(2) 0.0186(18) 0.0108(17) -0.0037(19)
C7' 0.126(3) 0.060(2) 0.0273(19) 0.0148(18) -0.005(2) -0.047(2)

loop_
_atom_type_symbol
_atom_type_description
_atom_type_scat_dispersion_real
_atom_type_scat_dispersion_imag
_atom_type_scat_source
O O 0.0106 0.0060 'International Tables Vol C Tables 4.2.6.8 and 6.1.1.4'
N N 0.0061 0.0033 'International Tables Vol C Tables 4.2.6.8 and 6.1.1.4'
H H 0.0000 0.0000 'International Tables Vol C Tables 4.2.6.8 and 6.1.1.4'
C C 0.0033 0.0016 'International Tables Vol C Tables 4.2.6.8 and 6.1.1.4'

loop_
_geom_angle_atom_site_label_1
_geom_angle_atom_site_label_2
_geom_angle_atom_site_label_3
_geom_angle
_geom_angle_site_symmetry_1
_geom_angle_site_symmetry_3
_geom_angle_publ_flag
C1 N1 C2 122.96(19) . . ?
C1 N1 H1 118.5 . . ?
C2 N1 H1 118.5 . . ?
C5' O3' C6' 115.91(19) . . ?
C1' N2' C4' 121.07(19) . . ?
C1' N2' H2' 119.5 . . ?
C4' N2' H2' 119.5 . . ?
C2' C3' C5' 122.6(2) . . ?
C2' C3' C4' 117.7(2) . . ?
C5' C3' C4' 119.7(2) . . ?
C1' N1' C2' 123.1(2) . . ?
C1' N1' H1' 118.4 . . ?
C2' N1' H1' 118.4 . . ?
C3 C2 N1 119.0(2) . . ?
C3 C2 C8 128.4(2) . . ?
N1 C2 C8 112.6(2) . . ?
C1 N2 C4 122.40(19) . . ?
C1 N2 H2 118.8 . . ?
C4 N2 H2 118.8 . . ?
O2 C5 O3 122.3(2) . . ?
O2 C5 C3 126.6(2) . . ?
O3 C5 C3 111.1(2) . . ?
C2 C3 C5 122.4(2) . . ?
C2 C3 C4 118.7(2) . . ?
C5 C3 C4 118.9(2) . . ?
C5 O3 C6 116.2(2) . . ?
O2' C5' O3' 122.2(2) . . ?
O2' C5' C3' 127.4(2) . . ?
O3' C5' C3' 110.3(2) . . ?
O1 C1 N2 123.3(2) . . ?
O1 C1 N1 120.8(2) . . ?
N2 C1 N1 115.8(2) . . ?
O1' C1' N2' 124.0(2) . . ?
O1' C1' N1' 120.4(2) . . ?
N2' C1' N1' 115.6(2) . . ?
C10 C9 C14 117.5(2) . . ?
C10 C9 C4 120.1(2) . . ?
C14 C9 C4 122.4(2) . . ?
C3' C2' N1' 118.9(2) . . ?
C3' C2' C8' 127.7(2) . . ?
N1' C2' C8' 113.4(2) . . ?
N2' C4' C3' 108.68(18) . . ?
N2' C4' C9' 110.22(18) . . ?
C3' C4' C9' 113.24(18) . . ?
N2' C4' H4' 108.2 . . ?
C3' C4' H4' 108.2 . . ?
C9' C4' H4' 108.2 . . ?
C14' C9' C10' 117.1(2) . . ?
C14' C9' C4' 122.1(2) . . ?
C10' C9' C4' 120.8(2) . . ?
C2' C8' H8'1 109.5 . . ?
C2' C8' H8'2 109.5 . . ?
H8'1 C8' H8'2 109.5 . . ?
C2' C8' H8'3 109.5 . . ?
H8'1 C8' H8'3 109.5 . . ?
H8'2 C8' H8'3 109.5 . . ?
C2 C8 H8A 109.5 . . ?
C2 C8 H8B 109.5 . . ?
H8A C8 H8B 109.5 . . ?
C2 C8 H8C 109.5 . . ?
H8A C8 H8C 109.5 . . ?
H8B C8 H8C 109.5 . . ?
C11 C10 C9 121.4(2) . . ?
C11 C10 H10 119.3 . . ?
C9 C10 H10 119.3 . . ?
N2 C4 C3 108.73(18) . . ?
N2 C4 C9 110.85(18) . . ?
C3 C4 C9 113.83(18) . . ?
N2 C4 H4 107.7 . . ?
C3 C4 H4 107.7 . . ?
C9 C4 H4 107.7 . . ?
C12' C13' C14' 121.8(3) . . ?
C12' C13' H13' 119.1 . . ?
C14' C13' H13' 119.1 . . ?
C9 C14 C13 120.2(2) . . ?
C9 C14 H14 119.9 . . ?
C13 C14 H14 119.9 . . ?
C13' C12' C11' 117.5(2) . . ?
C13' C12' C15' 122.3(2) . . ?
C11' C12' C15' 120.2(3) . . ?
O3' C6' C7' 108.2(2) . . ?
O3' C6' H6'1 110.1 . . ?
C7' C6' H6'1 110.1 . . ?
O3' C6' H6'2 110.1 . . ?
C7' C6' H6'2 110.1 . . ?
H6'1 C6' H6'2 108.4 . . ?
C9' C10' C11' 121.8(2) . . ?
C9' C10' H10' 119.1 . . ?
C11' C10' H10' 119.1 . . ?
C12 C13 C14 122.1(2) . . ?
C12 C13 H13 119.0 . . ?
C14 C13 H13 119.0 . . ?
C9' C14' C13' 120.9(3) . . ?
C9' C14' H14' 119.5 . . ?
C13' C14' H14' 119.5 . . ?
O3 C6 C7 111.2(2) . . ?
O3 C6 H6A 109.4 . . ?
C7 C6 H6A 109.4 . . ?
O3 C6 H6B 109.4 . . ?
C7 C6 H6B 109.4 . . ?
H6A C6 H6B 108.0 . . ?
C13 C12 C11 117.1(2) . . ?
C13 C12 C15 122.7(2) . . ?
C11 C12 C15 120.1(2) . . ?
C10 C11 C12 121.7(3) . . ?
C10 C11 H11 119.2 . . ?
C12 C11 H11 119.2 . . ?
C12' C11' C10' 120.9(3) . . ?
C12' C11' H11' 119.6 . . ?
C10' C11' H11' 119.6 . . ?
C12 C15 H15A 109.5 . . ?
C12 C15 H15B 109.5 . . ?
H15A C15 H15B 109.5 . . ?
C12 C15 H15C 109.5 . . ?
H15A C15 H15C 109.5 . . ?
H15B C15 H15C 109.5 . . ?
C12' C15' H15D 109.5 . . ?
C12' C15' H15E 109.5 . . ?
H15D C15' H15E 109.5 . . ?
C12' C15' H15F 109.5 . . ?
H15D C15' H15F 109.5 . . ?
H15E C15' H15F 109.5 . . ?
C6 C7 H7A 109.5 . . ?
C6 C7 H7B 109.5 . . ?
H7A C7 H7B 109.5 . . ?
C6 C7 H7C 109.5 . . ?
H7A C7 H7C 109.5 . . ?
H7B C7 H7C 109.5 . . ?
C6' C7' H7'1 109.5 . . ?
C6' C7' H7'2 109.5 . . ?
H7'1 C7' H7'2 109.5 . . ?
C6' C7' H7'3 109.5 . . ?
H7'1 C7' H7'3 109.5 . . ?
H7'2 C7' H7'3 109.5 . . ?

loop_
_geom_bond_atom_site_label_1
_geom_bond_atom_site_label_2
_geom_bond_distance
_geom_bond_site_symmetry_2
_geom_bond_publ_flag
O1' C1' 1.242(3) . ?
N1 C1 1.374(3) . ?
N1 C2 1.395(3) . ?
N1 H1 0.8800 . ?
O1 C1 1.244(3) . ?
O3' C5' 1.355(3) . ?
O3' C6' 1.451(3) . ?
N2' C1' 1.335(3) . ?
N2' C4' 1.467(3) . ?
N2' H2' 0.8800 . ?
C3' C2' 1.352(3) . ?
C3' C5' 1.466(3) . ?
C3' C4' 1.512(3) . ?
N1' C1' 1.374(3) . ?
N1' C2' 1.390(3) . ?
N1' H1' 0.8800 . ?
O2 C5 1.213(3) . ?
C2 C3 1.349(3) . ?
C2 C8 1.493(3) . ?
N2 C1 1.337(3) . ?
N2 C4 1.468(3) . ?
N2 H2 0.8800 . ?
C5 O3 1.349(3) . ?
C5 C3 1.464(3) . ?
O2' C5' 1.207(3) . ?
C3 C4 1.515(3) . ?
O3 C6 1.461(3) . ?
C9 C10 1.384(3) . ?
C9 C14 1.388(3) . ?
C9 C4 1.531(3) . ?
C2' C8' 1.490(3) . ?
C4' C9' 1.541(3) . ?
C4' H4' 1.0000 . ?
C9' C14' 1.378(3) . ?
C9' C10' 1.379(3) . ?
C8' H8'1 0.9800 . ?
C8' H8'2 0.9800 . ?
C8' H8'3 0.9800 . ?
C8 H8A 0.9800 . ?
C8 H8B 0.9800 . ?
C8 H8C 0.9800 . ?
C10 C11 1.375(3) . ?
C10 H10 0.9500 . ?
C4 H4 1.0000 . ?
C13' C12' 1.367(4) . ?
C13' C14' 1.390(3) . ?
C13' H13' 0.9500 . ?
C14 C13 1.393(3) . ?
C14 H14 0.9500 . ?
C12' C11' 1.377(4) . ?
C12' C15' 1.511(3) . ?
C6' C7' 1.468(4) . ?
C6' H6'1 0.9900 . ?
C6' H6'2 0.9900 . ?
C10' C11' 1.384(3) . ?
C10' H10' 0.9500 . ?
C13 C12 1.371(4) . ?
C13 H13 0.9500 . ?
C14' H14' 0.9500 . ?
C6 C7 1.481(4) . ?
C6 H6A 0.9900 . ?
C6 H6B 0.9900 . ?
C12 C11 1.380(4) . ?
C12 C15 1.502(3) . ?
C11 H11 0.9500 . ?
C11' H11' 0.9500 . ?
C15 H15A 0.9800 . ?
C15 H15B 0.9800 . ?
C15 H15C 0.9800 . ?
C15' H15D 0.9800 . ?
C15' H15E 0.9800 . ?
C15' H15F 0.9800 . ?
C7 H7A 0.9800 . ?
C7 H7B 0.9800 . ?
C7 H7C 0.9800 . ?
C7' H7'1 0.9800 . ?
C7' H7'2 0.9800 . ?
C7' H7'3 0.9800 . ?

loop_
_geom_torsion_atom_site_label_1
_geom_torsion_atom_site_label_2
_geom_torsion_atom_site_label_3
_geom_torsion_atom_site_label_4
_geom_torsion
_geom_torsion_site_symmetry_1
_geom_torsion_site_symmetry_2
_geom_torsion_site_symmetry_3
_geom_torsion_site_symmetry_4
_geom_torsion_publ_flag
C1 N1 C2 C3 -18.1(3) . . . . ?
C1 N1 C2 C8 161.6(2) . . . . ?
N1 C2 C3 C5 176.2(2) . . . . ?
C8 C2 C3 C5 -3.5(4) . . . . ?
N1 C2 C3 C4 -4.9(3) . . . . ?
C8 C2 C3 C4 175.4(2) . . . . ?
O2 C5 C3 C2 7.0(4) . . . . ?
O3 C5 C3 C2 -173.6(2) . . . . ?
O2 C5 C3 C4 -171.9(2) . . . . ?
O3 C5 C3 C4 7.5(3) . . . . ?
O2 C5 O3 C6 0.6(4) . . . . ?
C3 C5 O3 C6 -178.8(2) . . . . ?
C6' O3' C5' O2' 2.2(3) . . . . ?
C6' O3' C5' C3' -177.28(19) . . . . ?
C2' C3' C5' O2' 5.8(4) . . . . ?
C4' C3' C5' O2' -172.4(2) . . . . ?
C2' C3' C5' O3' -174.8(2) . . . . ?
C4' C3' C5' O3' 7.0(3) . . . . ?
C4 N2 C1 O1 -161.6(2) . . . . ?
C4 N2 C1 N1 20.3(3) . . . . ?
C2 N1 C1 O1 -167.44(19) . . . . ?
C2 N1 C1 N2 10.7(3) . . . . ?
C4' N2' C1' O1' -158.5(2) . . . . ?
C4' N2' C1' N1' 23.2(3) . . . . ?
C2' N1' C1' O1' -168.14(19) . . . . ?
C2' N1' C1' N2' 10.3(3) . . . . ?
C5' C3' C2' N1' 176.2(2) . . . . ?
C4' C3' C2' N1' -5.7(3) . . . . ?
C5' C3' C2' C8' -4.5(4) . . . . ?
C4' C3' C2' C8' 173.7(2) . . . . ?
C1' N1' C2' C3' -18.8(3) . . . . ?
C1' N1' C2' C8' 161.7(2) . . . . ?
C1' N2' C4' C3' -43.6(3) . . . . ?
C1' N2' C4' C9' 81.1(2) . . . . ?
C2' C3' C4' N2' 33.2(3) . . . . ?
C5' C3' C4' N2' -148.5(2) . . . . ?
C2' C3' C4' C9' -89.6(2) . . . . ?
C5' C3' C4' C9' 88.6(3) . . . . ?
N2' C4' C9' C14' -153.4(2) . . . . ?
C3' C4' C9' C14' -31.5(3) . . . . ?
N2' C4' C9' C10' 27.3(3) . . . . ?
C3' C4' C9' C10' 149.3(2) . . . . ?
C14 C9 C10 C11 1.0(4) . . . . ?
C4 C9 C10 C11 179.3(2) . . . . ?
C1 N2 C4 C3 -39.3(3) . . . . ?
C1 N2 C4 C9 86.6(2) . . . . ?
C2 C3 C4 N2 30.2(3) . . . . ?
C5 C3 C4 N2 -150.9(2) . . . . ?
C2 C3 C4 C9 -93.9(2) . . . . ?
C5 C3 C4 C9 85.0(3) . . . . ?
C10 C9 C4 N2 35.1(3) . . . . ?
C14 C9 C4 N2 -146.6(2) . . . . ?
C10 C9 C4 C3 158.1(2) . . . . ?
C14 C9 C4 C3 -23.7(3) . . . . ?
C10 C9 C14 C13 -0.8(4) . . . . ?
C4 C9 C14 C13 -179.0(2) . . . . ?
C14' C13' C12' C11' 1.4(4) . . . . ?
C14' C13' C12' C15' -178.0(3) . . . . ?
C5' O3' C6' C7' 168.2(3) . . . . ?
C14' C9' C10' C11' 1.3(4) . . . . ?
C4' C9' C10' C11' -179.4(2) . . . . ?
C9 C14 C13 C12 0.4(4) . . . . ?
C10' C9' C14' C13' -1.1(4) . . . . ?
C4' C9' C14' C13' 179.7(2) . . . . ?
C12' C13' C14' C9' -0.3(4) . . . . ?
C5 O3 C6 C7 -77.9(3) . . . . ?
C14 C13 C12 C11 -0.2(4) . . . . ?
C14 C13 C12 C15 -179.4(2) . . . . ?
C9 C10 C11 C12 -0.8(5) . . . . ?
C13 C12 C11 C10 0.4(4) . . . . ?
C15 C12 C11 C10 179.6(3) . . . . ?
C13' C12' C11' C10' -1.2(4) . . . . ?
C15' C12' C11' C10' 178.3(3) . . . . ?
C9' C10' C11' C12' -0.2(4) . . . . ?
